data_4341539
loop_
_publ_author_name
'Ovcharenko, Victor'
'Kuznetsova, Olga'
'Fursova, Elena'
'Romanenko, Galina'
'Polushkin, Alexey'
'Sagdeev, Renad'

_publ_section_title
;
 Redox-induced change in the ligand coordination mode.
;
_journal_issue 19
_journal_name_full 'Inorganic chemistry'
_journal_page_first 10033
_journal_page_last 10035
_journal_paper_doi 10.1021/ic501787m
_journal_volume 53
_journal_year 2014
_chemical_formula_sum 'C26 H30 Co N6 O8'
_chemical_formula_weight 613.49
_chemical_name_systematic
; 
 ? 
;
_space_group_IT_number 14
_symmetry_cell_setting monoclinic
_symmetry_space_group_name_Hall '-P 2yn'
_symmetry_space_group_name_H-M 'P 1 21/n 1'
_atom_sites_solution_hydrogens geom
_atom_sites_solution_primary direct
_atom_sites_solution_secondary difmap
_audit_creation_method SHELXL-97
_cell_angle_alpha 90.00
_cell_angle_beta 98.427(2)
_cell_angle_gamma 90.00
_cell_formula_units_Z 4
_cell_length_a 12.3390(6)
_cell_length_b 12.3526(7)
_cell_length_c 18.0137(9)
_cell_measurement_reflns_used 9888
_cell_measurement_temperature 240(2)
_cell_measurement_theta_max 67.52
_cell_measurement_theta_min 4.08
_cell_volume 2716.0(2)
_computing_cell_refinement 'Bruker SAINT'
_computing_data_collection 'Bruker APEX2'
_computing_data_reduction 'Bruker SAINT'
_computing_molecular_graphics 'Bruker SHELXTL'
_computing_publication_material 'Bruker SHELXTL'
_computing_structure_refinement 'SHELXL-97 (Sheldrick, 1997)'
_computing_structure_solution 'SHELXS-97 (Sheldrick, 1990)'
_diffrn_ambient_temperature 240(2)
_diffrn_measured_fraction_theta_full 0.981
_diffrn_measured_fraction_theta_max 0.981
_diffrn_measurement_device_type 'Bruker APEX-II CCD'
_diffrn_measurement_method '\f and \w scans'
_diffrn_radiation_monochromator graphite
_diffrn_radiation_source 'fine-focus sealed tube'
_diffrn_radiation_type CuK\a
_diffrn_radiation_wavelength 1.54178
_diffrn_reflns_av_R_equivalents 0.0352
_diffrn_reflns_av_sigmaI/netI 0.0296
_diffrn_reflns_limit_h_max 14
_diffrn_reflns_limit_h_min -14
_diffrn_reflns_limit_k_max 14
_diffrn_reflns_limit_k_min -14
_diffrn_reflns_limit_l_max 21
_diffrn_reflns_limit_l_min -20
_diffrn_reflns_number 20374
_diffrn_reflns_theta_full 64.98
_diffrn_reflns_theta_max 64.98
_diffrn_reflns_theta_min 4.08
_diffrn_standards_number 0
_exptl_absorpt_coefficient_mu 5.483
_exptl_absorpt_correction_type none
_exptl_crystal_colour dark
_exptl_crystal_density_diffrn 1.500
_exptl_crystal_density_method 'not measured'
_exptl_crystal_description prism
_exptl_crystal_F_000 1276
_exptl_crystal_size_max 0.28
_exptl_crystal_size_mid 0.08
_exptl_crystal_size_min 0.06
_refine_diff_density_max 0.399
_refine_diff_density_min -0.533
_refine_diff_density_rms 0.083
_refine_ls_extinction_method none
_refine_ls_goodness_of_fit_ref 1.098
_refine_ls_hydrogen_treatment mixed
_refine_ls_matrix_type full
_refine_ls_number_parameters 370
_refine_ls_number_reflns 4530
_refine_ls_number_restraints 0
_refine_ls_restrained_S_all 1.098
_refine_ls_R_factor_all 0.0403
_refine_ls_R_factor_gt 0.0390
_refine_ls_shift/su_max 0.000
_refine_ls_shift/su_mean 0.000
_refine_ls_structure_factor_coef Fsqd
_refine_ls_weighting_details 'calc w=1/[\s^2^(Fo^2^)+(0.0960P)^2^+0.7444P] where P=(Fo^2^+2Fc^2^)/3'
_refine_ls_weighting_scheme calc
_refine_ls_wR_factor_gt 0.1305
_refine_ls_wR_factor_ref 0.1327
_reflns_number_gt 4347
_reflns_number_total 4530
_reflns_threshold_expression >2sigma(I)
_cod_data_source_file ic501787m_si_002.cif
_cod_data_source_block k1650
_cod_depositor_comments
;
The following automatic conversions were performed:

'_symmetry_cell_setting' value 'Monoclinic' changed to 'monoclinic'
according to
/usr/data/users/saulius/crontab/automatic-downloads/current/ACS/lib/dictionaries/cif_core.dic
dictionary named 'cif_core.dic' version 2.4.2 from 2011-04-26.

Automatic conversion script
Id: cif_fix_values 2827 2014-09-09 07:05:25Z andrius 
;
_cod_original_sg_symbol_H-M P2(1)/n
_cod_database_code 4341539

loop_
_symmetry_equiv_pos_as_xyz
'x, y, z'
'-x+1/2, y+1/2, -z+1/2'
'-x, -y, -z'
'x-1/2, -y-1/2, z-1/2'

loop_
_atom_site_label
_atom_site_type_symbol
_atom_site_fract_x
_atom_site_fract_y
_atom_site_fract_z
_atom_site_U_iso_or_equiv
_atom_site_adp_type
_atom_site_occupancy
_atom_site_symmetry_multiplicity
_atom_site_calc_flag
_atom_site_refinement_flags
Co1 Co -0.00041(3) 0.19813(3) 0.70952(2) 0.02695(15) Uani 1 1 d .
O2 O 0.04689(14) 0.23109(14) 0.81263(10) 0.0348(4) Uani 1 1 d .
O3 O 0.27500(14) 0.17891(14) 0.51082(10) 0.0347(4) Uani 1 1 d .
N4 N -0.09682(15) 0.07880(15) 0.73247(10) 0.0261(4) Uani 1 1 d .
C5 C 0.14213(18) 0.20711(16) 0.59273(13) 0.0245(5) Uani 1 1 d .
N6 N 0.05622(17) 0.43412(16) 0.36651(11) 0.0338(5) Uani 1 1 d .
O7 O -0.18814(16) -0.10600(14) 0.85187(10) 0.0400(4) Uani 1 1 d .
N8 N -0.16762(16) -0.04946(16) 0.79704(11) 0.0298(4) Uani 1 1 d .
N9 N 0.23948(15) 0.16595(16) 0.57253(10) 0.0267(4) Uani 1 1 d .
O10 O -0.07666(14) 0.26820(15) 0.62343(10) 0.0370(4) Uani 1 1 d .
N11 N 0.12997(15) 0.17280(15) 0.65929(10) 0.0255(4) Uani 1 1 d .
C12 C -0.06702(17) 0.12623(18) 1.00213(12) 0.0262(5) Uani 1 1 d .
C13 C 0.01013(19) 0.19136(17) 0.87096(14) 0.0261(5) Uani 1 1 d .
C14 C -0.10895(16) 0.04830(17) 0.79943(12) 0.0239(4) Uani 1 1 d .
C15 C -0.10623(17) 0.07602(17) 0.93589(12) 0.0251(4) Uani 1 1 d .
H15A H -0.1598 0.0218 0.9351 0.030 Uiso 1 1 calc R
O16 O -0.07217(16) 0.13562(16) 1.12927(10) 0.0441(4) Uani 1 1 d .
C17 C -0.06765(16) 0.10440(16) 0.86933(12) 0.0232(4) Uani 1 1 d .
O18 O 0.14905(16) 0.41588(17) 0.35274(11) 0.0466(5) Uani 1 1 d .
N19 N -0.11143(16) 0.09512(16) 1.06888(11) 0.0312(4) Uani 1 1 d .
C20 C 0.06515(18) 0.27564(18) 0.54392(13) 0.0253(4) Uani 1 1 d .
C21 C 0.28551(18) 0.08110(19) 0.62778(13) 0.0299(5) Uani 1 1 d .
C22 C 0.09442(19) 0.32154(18) 0.47861(13) 0.0261(5) Uani 1 1 d .
H22A H 0.1648 0.3093 0.4663 0.031 Uiso 1 1 calc R
C23 C 0.0507(2) 0.2363(2) 0.94241(15) 0.0364(6) Uani 1 1 d .
H23A H 0.1049 0.2902 0.9452 0.044 Uiso 1 1 calc R
C24 C -0.04120(19) 0.29937(16) 0.56278(14) 0.0278(5) Uani 1 1 d .
O25 O -0.00964(17) 0.49161(17) 0.32656(11) 0.0511(5) Uani 1 1 d .
C26 C -0.1818(2) -0.09401(19) 0.71928(14) 0.0322(5) Uani 1 1 d .
C27 C -0.0846(2) 0.40320(19) 0.44715(14) 0.0341(5) Uani 1 1 d .
H27A H -0.1343 0.4443 0.4140 0.041 Uiso 1 1 calc R
C28 C 0.02128(19) 0.38433(18) 0.43229(13) 0.0287(5) Uani 1 1 d .
C29 C -0.16469(19) 0.01030(19) 0.67467(13) 0.0306(5) Uani 1 1 d .
C30 C 0.23183(17) 0.11676(18) 0.69579(13) 0.0275(5) Uani 1 1 d .
O31 O -0.18624(17) 0.0295(2) 1.06337(11) 0.0553(6) Uani 1 1 d .
C32 C 0.2039(2) 0.0236(2) 0.74523(15) 0.0370(6) Uani 1 1 d .
H32A H 0.1704 0.0521 0.7867 0.055 Uiso 1 1 calc R
H32B H 0.2703 -0.0153 0.7647 0.055 Uiso 1 1 calc R
H32C H 0.1531 -0.0253 0.7158 0.055 Uiso 1 1 calc R
C33 C 0.2979(2) 0.2025(2) 0.74444(15) 0.0355(6) Uani 1 1 d .
H33A H 0.2599 0.2216 0.7861 0.053 Uiso 1 1 calc R
H33B H 0.3059 0.2664 0.7144 0.053 Uiso 1 1 calc R
H33C H 0.3697 0.1738 0.7636 0.053 Uiso 1 1 calc R
C34 C -0.1143(2) 0.3609(2) 0.51059(14) 0.0349(5) Uani 1 1 d .
H34A H -0.1860 0.3727 0.5206 0.042 Uiso 1 1 calc R
C35 C -0.1057(2) -0.0075(2) 0.60742(15) 0.0425(6) Uani 1 1 d .
H35A H -0.0974 0.0612 0.5828 0.064 Uiso 1 1 calc R
H35B H -0.1480 -0.0567 0.5725 0.064 Uiso 1 1 calc R
H35C H -0.0340 -0.0384 0.6240 0.064 Uiso 1 1 calc R
C36 C 0.0149(2) 0.20491(19) 1.00648(14) 0.0333(5) Uani 1 1 d .
H36A H 0.0444 0.2354 1.0529 0.040 Uiso 1 1 calc R
C37 C 0.2433(2) -0.0276(2) 0.59428(16) 0.0416(6) Uani 1 1 d .
H37A H 0.2804 -0.0451 0.5519 0.062 Uiso 1 1 calc R
H37B H 0.1651 -0.0227 0.5776 0.062 Uiso 1 1 calc R
H37C H 0.2577 -0.0837 0.6321 0.062 Uiso 1 1 calc R
C38 C -0.0901(3) -0.1768(2) 0.71855(16) 0.0448(7) Uani 1 1 d .
H38A H -0.1056 -0.2402 0.7469 0.067 Uiso 1 1 calc R
H38B H -0.0211 -0.1452 0.7411 0.067 Uiso 1 1 calc R
H38C H -0.0854 -0.1975 0.6672 0.067 Uiso 1 1 calc R
C39 C -0.2713(2) 0.0730(2) 0.65118(17) 0.0442(6) Uani 1 1 d .
H39A H -0.2561 0.1374 0.6237 0.066 Uiso 1 1 calc R
H39B H -0.3024 0.0936 0.6955 0.066 Uiso 1 1 calc R
H39D H -0.3229 0.0275 0.6194 0.066 Uiso 1 1 calc R
C40 C -0.2934(2) -0.1481(3) 0.70126(18) 0.0515(7) Uani 1 1 d .
H40A H -0.2954 -0.2121 0.7322 0.077 Uiso 1 1 calc R
H40D H -0.3060 -0.1687 0.6487 0.077 Uiso 1 1 calc R
H40B H -0.3500 -0.0979 0.7113 0.077 Uiso 1 1 calc R
C41 C 0.4105(2) 0.0833(2) 0.63786(16) 0.0424(6) Uani 1 1 d .
H41D H 0.4354 0.0593 0.5919 0.064 Uiso 1 1 calc R
H41A H 0.4395 0.0356 0.6787 0.064 Uiso 1 1 calc R
H41B H 0.4361 0.1565 0.6493 0.064 Uiso 1 1 calc R

loop_
_atom_site_aniso_label
_atom_site_aniso_U_11
_atom_site_aniso_U_22
_atom_site_aniso_U_33
_atom_site_aniso_U_23
_atom_site_aniso_U_13
_atom_site_aniso_U_12
Co1 0.0265(2) 0.0313(2) 0.0240(2) 0.00043(13) 0.00686(16) -0.00398(13)
O2 0.0378(9) 0.0396(9) 0.0279(8) -0.0018(7) 0.0080(7) -0.0141(7)
O3 0.0328(9) 0.0444(9) 0.0290(9) 0.0046(7) 0.0117(7) 0.0049(7)
N4 0.0240(9) 0.0288(9) 0.0248(9) -0.0026(7) 0.0015(7) -0.0037(7)
C5 0.0236(11) 0.0236(10) 0.0260(11) -0.0013(8) 0.0027(9) -0.0033(8)
N6 0.0424(12) 0.0310(10) 0.0253(10) 0.0020(8) -0.0038(9) -0.0104(9)
O7 0.0552(11) 0.0324(9) 0.0340(10) 0.0015(7) 0.0123(8) -0.0124(8)
N8 0.0323(10) 0.0282(9) 0.0293(10) -0.0021(8) 0.0061(8) -0.0078(8)
N9 0.0246(9) 0.0311(9) 0.0247(9) 0.0027(8) 0.0046(7) 0.0012(8)
O10 0.0319(9) 0.0457(9) 0.0359(10) 0.0116(8) 0.0135(7) 0.0069(8)
N11 0.0244(9) 0.0284(8) 0.0234(9) 0.0013(8) 0.0028(7) -0.0007(7)
C12 0.0247(10) 0.0296(11) 0.0248(11) 0.0012(9) 0.0051(8) 0.0042(9)
C13 0.0254(11) 0.0289(11) 0.0246(12) -0.0026(8) 0.0058(9) -0.0008(8)
C14 0.0200(9) 0.0246(10) 0.0274(11) -0.0005(9) 0.0048(8) 0.0002(8)
C15 0.0209(10) 0.0266(10) 0.0277(12) 0.0007(8) 0.0033(8) 0.0014(8)
O16 0.0544(11) 0.0545(11) 0.0239(9) -0.0065(8) 0.0079(8) -0.0033(9)
C17 0.0208(10) 0.0251(10) 0.0235(11) -0.0008(8) 0.0023(8) 0.0023(8)
O18 0.0450(11) 0.0577(12) 0.0389(10) 0.0102(9) 0.0120(8) -0.0099(9)
N19 0.0320(10) 0.0372(10) 0.0246(10) 0.0002(8) 0.0043(8) 0.0054(8)
C20 0.0265(11) 0.0230(10) 0.0254(11) -0.0018(9) 0.0005(9) -0.0013(8)
C21 0.0271(11) 0.0322(12) 0.0298(12) 0.0057(9) 0.0021(9) 0.0054(9)
C22 0.0271(11) 0.0256(10) 0.0250(11) -0.0019(9) 0.0020(9) -0.0039(8)
C23 0.0370(13) 0.0384(13) 0.0340(13) -0.0071(11) 0.0061(10) -0.0156(11)
C24 0.0288(12) 0.0255(11) 0.0292(12) 0.0003(8) 0.0043(10) -0.0002(8)
O25 0.0570(12) 0.0539(11) 0.0375(10) 0.0180(9) -0.0099(9) -0.0035(9)
C26 0.0341(12) 0.0321(12) 0.0291(12) -0.0051(9) -0.0002(9) -0.0098(9)
C27 0.0347(12) 0.0310(12) 0.0336(13) 0.0017(10) -0.0043(10) 0.0058(9)
C28 0.0362(12) 0.0248(10) 0.0240(11) -0.0015(8) 0.0004(9) -0.0050(9)
C29 0.0287(11) 0.0341(11) 0.0269(11) -0.0035(9) -0.0026(9) -0.0071(9)
C30 0.0240(10) 0.0319(11) 0.0261(11) 0.0039(9) 0.0019(8) 0.0023(9)
O31 0.0526(12) 0.0820(15) 0.0329(10) 0.0020(10) 0.0116(9) -0.0325(11)
C32 0.0356(12) 0.0393(13) 0.0356(13) 0.0109(11) 0.0038(10) 0.0025(10)
C33 0.0328(13) 0.0432(14) 0.0294(13) 0.0003(10) 0.0007(10) -0.0044(10)
C34 0.0291(11) 0.0374(13) 0.0377(13) 0.0022(10) 0.0035(10) 0.0071(10)
C35 0.0471(15) 0.0506(15) 0.0291(13) -0.0113(11) 0.0030(11) -0.0129(12)
C36 0.0355(13) 0.0370(13) 0.0265(12) -0.0088(9) 0.0013(10) -0.0039(9)
C37 0.0521(15) 0.0322(12) 0.0402(14) -0.0021(11) 0.0053(12) 0.0086(11)
C38 0.0592(18) 0.0371(13) 0.0367(15) -0.0101(11) 0.0017(12) 0.0060(12)
C39 0.0344(13) 0.0481(15) 0.0454(15) 0.0022(12) -0.0101(11) -0.0005(11)
C40 0.0468(16) 0.0547(17) 0.0500(17) -0.0012(14) -0.0025(13) -0.0283(14)
C41 0.0277(12) 0.0605(17) 0.0395(14) 0.0102(12) 0.0070(10) 0.0107(11)

loop_
_atom_type_symbol
_atom_type_description
_atom_type_scat_dispersion_real
_atom_type_scat_dispersion_imag
_atom_type_scat_source
C C 0.0181 0.0091 'International Tables Vol C Tables 4.2.6.8 and 6.1.1.4'
H H 0.0000 0.0000 'International Tables Vol C Tables 4.2.6.8 and 6.1.1.4'
N N 0.0311 0.0180 'International Tables Vol C Tables 4.2.6.8 and 6.1.1.4'
O O 0.0492 0.0322 'International Tables Vol C Tables 4.2.6.8 and 6.1.1.4'
Co Co -2.3653 3.6143 'International Tables Vol C Tables 4.2.6.8 and 6.1.1.4'

loop_
_geom_angle_atom_site_label_1
_geom_angle_atom_site_label_2
_geom_angle_atom_site_label_3
_geom_angle
O10 Co1 O2 137.87(8)
O10 Co1 N4 105.62(8)
O2 Co1 N4 93.62(7)
O10 Co1 N11 92.14(8)
O2 Co1 N11 108.97(8)
N4 Co1 N11 122.11(8)
C13 O2 Co1 127.82(15)
C14 N4 C29 110.75(18)
C14 N4 Co1 124.63(15)
C29 N4 Co1 124.62(15)
N11 C5 N9 109.90(19)
N11 C5 C20 126.1(2)
N9 C5 C20 124.0(2)
O18 N6 O25 122.9(2)
O18 N6 C28 118.9(2)
O25 N6 C28 118.1(2)
O7 N8 C14 127.7(2)
O7 N8 C26 121.35(18)
C14 N8 C26 109.56(18)
O3 N9 C5 127.15(19)
O3 N9 C21 121.76(18)
C5 N9 C21 109.71(18)
C24 O10 Co1 129.53(15)
C5 N11 C30 110.61(18)
C5 N11 Co1 125.45(16)
C30 N11 Co1 123.82(14)
C15 C12 C36 121.7(2)
C15 C12 N19 118.4(2)
C36 C12 N19 119.9(2)
O2 C13 C23 117.7(2)
O2 C13 C17 125.2(2)
C23 C13 C17 117.1(2)
N4 C14 N8 110.57(19)
N4 C14 C17 126.29(19)
N8 C14 C17 123.14(19)
C12 C15 C17 120.9(2)
C15 C17 C13 118.7(2)
C15 C17 C14 120.02(19)
C13 C17 C14 121.3(2)
O31 N19 O16 122.4(2)
O31 N19 C12 118.9(2)
O16 N19 C12 118.7(2)
C22 C20 C24 118.3(2)
C22 C20 C5 120.9(2)
C24 C20 C5 120.8(2)
N9 C21 C41 110.14(19)
N9 C21 C37 106.11(19)
C41 C21 C37 110.0(2)
N9 C21 C30 99.38(17)
C41 C21 C30 116.4(2)
C37 C21 C30 113.8(2)
C28 C22 C20 120.7(2)
C36 C23 C13 123.0(2)
O10 C24 C34 117.2(2)
O10 C24 C20 125.0(2)
C34 C24 C20 117.8(2)
N8 C26 C40 109.9(2)
N8 C26 C38 105.7(2)
C40 C26 C38 110.7(2)
N8 C26 C29 100.04(17)
C40 C26 C29 116.2(2)
C38 C26 C29 113.3(2)
C34 C27 C28 118.4(2)
C22 C28 C27 121.9(2)
C22 C28 N6 119.1(2)
C27 C28 N6 119.0(2)
N4 C29 C35 110.60(19)
N4 C29 C39 106.05(19)
C35 C29 C39 110.2(2)
N4 C29 C26 102.35(18)
C35 C29 C26 114.3(2)
C39 C29 C26 112.8(2)
N11 C30 C32 110.95(18)
N11 C30 C33 105.87(18)
C32 C30 C33 109.6(2)
N11 C30 C21 102.34(17)
C32 C30 C21 114.15(19)
C33 C30 C21 113.46(19)
C27 C34 C24 122.7(2)
C23 C36 C12 118.4(2)

loop_
_geom_bond_atom_site_label_1
_geom_bond_atom_site_label_2
_geom_bond_distance
Co1 O10 1.9004(18)
Co1 O2 1.9075(17)
Co1 N4 1.9755(18)
Co1 N11 1.9828(19)
O2 C13 1.300(3)
O3 N9 1.264(3)
N4 C14 1.293(3)
N4 C29 1.499(3)
C5 N11 1.301(3)
C5 N9 1.401(3)
C5 C20 1.465(3)
N6 O18 1.228(3)
N6 O25 1.229(3)
N6 C28 1.455(3)
O7 N8 1.265(3)
N8 C14 1.405(3)
N8 C26 1.491(3)
N9 C21 1.499(3)
O10 C24 1.294(3)
N11 C30 1.500(3)
C12 C15 1.369(3)
C12 C36 1.396(3)
C12 N19 1.445(3)
C13 C23 1.423(3)
C13 C17 1.438(3)
C14 C17 1.462(3)
C15 C17 1.398(3)
O16 N19 1.230(3)
N19 O31 1.222(3)
C20 C22 1.400(3)
C20 C24 1.433(3)
C21 C41 1.527(3)
C21 C37 1.532(3)
C21 C30 1.540(3)
C22 C28 1.375(3)
C23 C36 1.352(4)
C24 C34 1.423(3)
C26 C40 1.522(3)
C26 C38 1.526(4)
C26 C29 1.549(3)
C27 C34 1.355(4)
C27 C28 1.391(3)
C29 C35 1.518(3)
C29 C39 1.532(3)
C30 C32 1.525(3)
C30 C33 1.531(3)
